data_7215847
loop_
_publ_author_name
'Wei, Feng'
'Liu, Xiaochen'
'Liu, Zhiwei'
'Bian, Zuqiang'
'Zhao, Yongliang'
'Huang, Chunhui'

_publ_section_title
;
 Structural and photophysical study of copper iodide complex with P^N or
 P^N^P ligand
;
_journal_issue 24
_journal_name_full CrystEngComm
_journal_page_first 5338
_journal_paper_doi 10.1039/c4ce00315b
_journal_volume 16
_journal_year 2014
_chemical_formula_moiety 'C23 H43 Cu3 I3 N P2'
_chemical_formula_sum 'C23 H43 Cu3 I3 N P2'
_chemical_formula_weight 966.84
_chemical_name_systematic
; 
 ? 
;
_space_group_IT_number 15
_symmetry_cell_setting monoclinic
_symmetry_space_group_name_Hall '-C 2yc'
_symmetry_space_group_name_H-M 'C 1 2/c 1'
_atom_sites_solution_hydrogens geom
_atom_sites_solution_primary direct
_atom_sites_solution_secondary difmap
_audit_creation_method SHELXL-97
_cell_angle_alpha 90.00
_cell_angle_beta 122.2500(10)
_cell_angle_gamma 90.00
_cell_formula_units_Z 4
_cell_length_a 15.3727(11)
_cell_length_b 16.4442(12)
_cell_length_c 14.2397(11)
_cell_measurement_reflns_used 3920
_cell_measurement_temperature 120(2)
_cell_measurement_theta_max 27.49
_cell_measurement_theta_min 2.48
_cell_volume 3044.3(4)
_computing_cell_refinement 'Bruker SMART'
_computing_data_collection 'Bruker SMART'
_computing_data_reduction 'Bruker SAINT'
_computing_molecular_graphics 'Bruker SHELXTL'
_computing_publication_material 'Bruker SHELXTL'
_computing_structure_refinement 'SHELXL-97 (Sheldrick, 2008)'
_computing_structure_solution 'SHELXS-97 (Sheldrick, 2008)'
_diffrn_ambient_temperature 120(2)
_diffrn_measured_fraction_theta_full 1.000
_diffrn_measured_fraction_theta_max 0.985
_diffrn_measurement_device_type 'CCD area detector'
_diffrn_measurement_method 'phi and omega scans'
_diffrn_radiation_monochromator graphite
_diffrn_radiation_source 'fine-focus sealed tube'
_diffrn_radiation_type MoK\a
_diffrn_radiation_wavelength 0.71073
_diffrn_reflns_av_R_equivalents 0.0390
_diffrn_reflns_av_sigmaI/netI 0.0464
_diffrn_reflns_limit_h_max 17
_diffrn_reflns_limit_h_min -19
_diffrn_reflns_limit_k_max 21
_diffrn_reflns_limit_k_min -15
_diffrn_reflns_limit_l_max 18
_diffrn_reflns_limit_l_min -16
_diffrn_reflns_number 9326
_diffrn_reflns_theta_full 25.00
_diffrn_reflns_theta_max 27.50
_diffrn_reflns_theta_min 2.00
_exptl_absorpt_coefficient_mu 5.237
_exptl_absorpt_correction_T_max 0.7456
_exptl_absorpt_correction_T_min 0.6515
_exptl_absorpt_correction_type multi-scan
_exptl_absorpt_process_details 'Bruker SADABS'
_exptl_crystal_colour yellow
_exptl_crystal_density_diffrn 2.109
_exptl_crystal_density_method 'not measured'
_exptl_crystal_description prism
_exptl_crystal_F_000 1856
_exptl_crystal_size_max 0.14
_exptl_crystal_size_mid 0.12
_exptl_crystal_size_min 0.09
_refine_diff_density_max 1.239
_refine_diff_density_min -0.543
_refine_diff_density_rms 0.139
_refine_ls_extinction_method none
_refine_ls_goodness_of_fit_ref 1.248
_refine_ls_hydrogen_treatment constr
_refine_ls_matrix_type full
_refine_ls_number_parameters 153
_refine_ls_number_reflns 3454
_refine_ls_number_restraints 0
_refine_ls_restrained_S_all 1.248
_refine_ls_R_factor_all 0.0339
_refine_ls_R_factor_gt 0.0295
_refine_ls_shift/su_max 0.001
_refine_ls_shift/su_mean 0.000
_refine_ls_structure_factor_coef Fsqd
_refine_ls_weighting_details 'calc w=1/[\s^2^(Fo^2^)+(0.0000P)^2^+0.0000P] where P=(Fo^2^+2Fc^2^)/3'
_refine_ls_weighting_scheme calc
_refine_ls_wR_factor_gt 0.0641
_refine_ls_wR_factor_ref 0.0664
_reflns_number_gt 3107
_reflns_number_total 3454
_reflns_threshold_expression >2sigma(I)
_cod_data_source_file c4ce00315b1.cif
_cod_data_source_block 9
_cod_depositor_comments
;
The following automatic conversions were performed:

'_symmetry_cell_setting' value 'Monoclinic' changed to 'monoclinic'
according to
/usr/data/users/saulius/crontab/automatic-downloads/rss-feeds/RSC/lib/dictionaries/cif_core.dic
dictionary named 'cif_core.dic' version 2.4.2 from 2011-04-26.

Automatic conversion script
Id: cif_fix_values 2281 2013-09-26 08:29:07Z andrius 

 Adding full bibliography for 7215843--7215847.cif.
;
_cod_original_sg_symbol_Hall -C2yc
_cod_original_sg_symbol_H-M C2/c
_cod_database_code 7215847

loop_
_symmetry_equiv_pos_as_xyz
'x, y, z'
'-x, y, -z+1/2'
'x+1/2, y+1/2, z'
'-x+1/2, y+1/2, -z+1/2'
'-x, -y, -z'
'x, -y, z-1/2'
'-x+1/2, -y+1/2, -z'
'x+1/2, -y+1/2, z-1/2'

loop_
_atom_site_label
_atom_site_type_symbol
_atom_site_fract_x
_atom_site_fract_y
_atom_site_fract_z
_atom_site_U_iso_or_equiv
_atom_site_adp_type
_atom_site_occupancy
_atom_site_symmetry_multiplicity
_atom_site_calc_flag
_atom_site_refinement_flags
Cu1 Cu 0.0000 0.16910(4) 0.2500 0.03274(18) Uani 1 2 d S
Cu2 Cu 0.18739(3) 0.21848(3) 0.36417(4) 0.02385(12) Uani 1 1 d .
I1 I 0.178557(17) 0.160792(14) 0.537351(17) 0.02011(8) Uani 1 1 d .
I2 I 0.0000 0.315814(19) 0.2500 0.01961(9) Uani 1 2 d S
N1 N 0.0000 0.0520(2) 0.2500 0.0167(8) Uani 1 2 d S
P1 P 0.20938(7) 0.12865(5) 0.25767(7) 0.01593(18) Uani 1 1 d .
C1 C 0.0000 -0.1162(3) 0.2500 0.0227(11) Uani 1 2 d S
H1 H 0.0000 -0.1739 0.2500 0.027 Uiso 1 2 calc SR
C2 C 0.0494(3) -0.0735(2) 0.2075(3) 0.0198(7) Uani 1 1 d .
H2 H 0.0823 -0.1017 0.1766 0.024 Uiso 1 1 calc R
C3 C 0.0502(2) 0.0103(2) 0.2107(3) 0.0158(7) Uani 1 1 d .
C4 C 0.1026(2) 0.0584(2) 0.1648(3) 0.0181(7) Uani 1 1 d .
H4A H 0.0492 0.0909 0.1018 0.022 Uiso 1 1 calc R
H4B H 0.1298 0.0191 0.1339 0.022 Uiso 1 1 calc R
C5 C 0.2232(3) 0.1818(2) 0.1492(3) 0.0195(7) Uani 1 1 d .
C6 C 0.1398(3) 0.2484(2) 0.0984(3) 0.0291(9) Uani 1 1 d .
H6A H 0.1523 0.2876 0.1562 0.044 Uiso 1 1 calc R
H6B H 0.0719 0.2235 0.0679 0.044 Uiso 1 1 calc R
H6C H 0.1421 0.2764 0.0391 0.044 Uiso 1 1 calc R
C7 C 0.2110(3) 0.1265(2) 0.0558(3) 0.0283(9) Uani 1 1 d .
H7A H 0.2260 0.1576 0.0074 0.042 Uiso 1 1 calc R
H7B H 0.1404 0.1059 0.0123 0.042 Uiso 1 1 calc R
H7C H 0.2589 0.0807 0.0882 0.042 Uiso 1 1 calc R
C8 C 0.3281(3) 0.2248(2) 0.2043(3) 0.0262(8) Uani 1 1 d .
H8A H 0.3306 0.2589 0.1494 0.039 Uiso 1 1 calc R
H8B H 0.3830 0.1841 0.2332 0.039 Uiso 1 1 calc R
H8C H 0.3374 0.2588 0.2655 0.039 Uiso 1 1 calc R
C9 C 0.3232(3) 0.0608(2) 0.3460(3) 0.0189(7) Uani 1 1 d .
C10 C 0.3614(3) 0.0120(2) 0.2829(3) 0.0287(8) Uani 1 1 d .
H10A H 0.3900 0.0493 0.2525 0.043 Uiso 1 1 calc R
H10B H 0.3038 -0.0181 0.2221 0.043 Uiso 1 1 calc R
H10C H 0.4147 -0.0263 0.3337 0.043 Uiso 1 1 calc R
C11 C 0.4107(3) 0.1130(2) 0.4348(3) 0.0278(8) Uani 1 1 d .
H11A H 0.3880 0.1405 0.4791 0.042 Uiso 1 1 calc R
H11B H 0.4303 0.1537 0.3991 0.042 Uiso 1 1 calc R
H11C H 0.4700 0.0784 0.4832 0.042 Uiso 1 1 calc R
C12 C 0.2913(3) 0.0007(2) 0.4049(3) 0.0304(9) Uani 1 1 d .
H12A H 0.3526 -0.0267 0.4649 0.046 Uiso 1 1 calc R
H12B H 0.2441 -0.0399 0.3515 0.046 Uiso 1 1 calc R
H12C H 0.2569 0.0302 0.4360 0.046 Uiso 1 1 calc R

loop_
_atom_site_aniso_label
_atom_site_aniso_U_11
_atom_site_aniso_U_22
_atom_site_aniso_U_33
_atom_site_aniso_U_23
_atom_site_aniso_U_13
_atom_site_aniso_U_12
Cu1 0.0342(4) 0.0144(3) 0.0622(5) 0.000 0.0341(4) 0.000
Cu2 0.0281(3) 0.0227(3) 0.0244(2) -0.00310(18) 0.0164(2) -0.00041(19)
I1 0.02141(14) 0.02105(14) 0.01715(13) -0.00021(8) 0.00980(11) -0.00330(9)
I2 0.01995(18) 0.01495(17) 0.02154(17) 0.000 0.00947(14) 0.000
N1 0.0107(19) 0.018(2) 0.0171(19) 0.000 0.0044(16) 0.000
P1 0.0164(5) 0.0168(4) 0.0149(4) 0.0014(3) 0.0085(4) 0.0004(3)
C1 0.016(3) 0.013(3) 0.033(3) 0.000 0.010(2) 0.000
C2 0.0192(18) 0.0159(17) 0.0229(17) -0.0033(14) 0.0103(15) 0.0005(14)
C3 0.0113(16) 0.0184(18) 0.0165(16) 0.0011(13) 0.0066(13) 0.0006(13)
C4 0.0151(17) 0.0214(18) 0.0169(16) 0.0003(13) 0.0079(14) -0.0006(13)
C5 0.0221(19) 0.0191(18) 0.0200(17) 0.0010(14) 0.0130(16) -0.0024(14)
C6 0.031(2) 0.031(2) 0.029(2) 0.0110(17) 0.0180(18) 0.0038(16)
C7 0.028(2) 0.035(2) 0.0213(18) 0.0025(16) 0.0129(17) 0.0001(17)
C8 0.030(2) 0.028(2) 0.0259(19) 0.0022(16) 0.0181(17) -0.0042(16)
C9 0.0168(18) 0.0176(18) 0.0201(17) 0.0005(14) 0.0084(14) 0.0033(13)
C10 0.024(2) 0.031(2) 0.0230(19) -0.0019(16) 0.0068(16) 0.0078(16)
C11 0.024(2) 0.029(2) 0.0202(18) -0.0020(15) 0.0053(16) 0.0019(16)
C12 0.025(2) 0.031(2) 0.031(2) 0.0101(17) 0.0124(18) 0.0094(16)

loop_
_atom_type_symbol
_atom_type_description
_atom_type_scat_dispersion_real
_atom_type_scat_dispersion_imag
_atom_type_scat_source
C C 0.0033 0.0016 'International Tables Vol C Tables 4.2.6.8 and 6.1.1.4'
H H 0.0000 0.0000 'International Tables Vol C Tables 4.2.6.8 and 6.1.1.4'
N N 0.0061 0.0033 'International Tables Vol C Tables 4.2.6.8 and 6.1.1.4'
P P 0.1023 0.0942 'International Tables Vol C Tables 4.2.6.8 and 6.1.1.4'
Cu Cu 0.3201 1.2651 'International Tables Vol C Tables 4.2.6.8 and 6.1.1.4'
I I -0.4742 1.8119 'International Tables Vol C Tables 4.2.6.8 and 6.1.1.4'

loop_
_geom_angle_atom_site_label_1
_geom_angle_atom_site_label_2
_geom_angle_atom_site_label_3
_geom_angle
_geom_angle_site_symmetry_1
_geom_angle_site_symmetry_3
N1 Cu1 I2 180.0 . .
N1 Cu1 Cu2 108.421(17) . 2
I2 Cu1 Cu2 71.579(17) . 2
N1 Cu1 Cu2 108.421(17) . .
I2 Cu1 Cu2 71.579(17) . .
Cu2 Cu1 Cu2 143.16(3) 2 .
P1 Cu2 Cu1 83.57(3) . .
P1 Cu2 I1 119.26(3) . 7_556
Cu1 Cu2 I1 149.46(2) . 7_556
P1 Cu2 I1 118.54(3) . .
Cu1 Cu2 I1 83.201(15) . .
I1 Cu2 I1 100.505(15) 7_556 .
P1 Cu2 I2 116.11(3) . .
Cu1 Cu2 I2 51.709(17) . .
I1 Cu2 I2 98.117(17) 7_556 .
I1 Cu2 I2 100.661(15) . .
Cu2 I1 Cu2 79.494(16) 7_556 .
Cu1 I2 Cu2 56.712(11) . .
Cu1 I2 Cu2 56.711(11) . 2
Cu2 I2 Cu2 113.42(2) . 2
C3 N1 C3 119.2(4) 2 .
C3 N1 Cu1 120.4(2) 2 .
C3 N1 Cu1 120.4(2) . .
C4 P1 C9 105.05(16) . .
C4 P1 C5 98.50(15) . .
C9 P1 C5 110.60(15) . .
C4 P1 Cu2 119.35(11) . .
C9 P1 Cu2 110.89(11) . .
C5 P1 Cu2 111.66(11) . .
C2 C1 C2 119.2(5) . 2
C2 C1 H1 120.4 . .
C2 C1 H1 120.4 2 .
C3 C2 C1 119.3(3) . .
C3 C2 H2 120.3 . .
C1 C2 H2 120.3 . .
N1 C3 C2 121.4(3) . .
N1 C3 C4 117.9(3) . .
C2 C3 C4 120.6(3) . .
C3 C4 P1 119.5(2) . .
C3 C4 H4A 107.5 . .
P1 C4 H4A 107.5 . .
C3 C4 H4B 107.5 . .
P1 C4 H4B 107.5 . .
H4A C4 H4B 107.0 . .
C7 C5 C8 109.0(3) . .
C7 C5 C6 109.2(3) . .
C8 C5 C6 107.2(3) . .
C7 C5 P1 114.9(2) . .
C8 C5 P1 109.9(2) . .
C6 C5 P1 106.5(2) . .
C5 C6 H6A 109.5 . .
C5 C6 H6B 109.5 . .
H6A C6 H6B 109.5 . .
C5 C6 H6C 109.5 . .
H6A C6 H6C 109.5 . .
H6B C6 H6C 109.5 . .
C5 C7 H7A 109.5 . .
C5 C7 H7B 109.5 . .
H7A C7 H7B 109.5 . .
C5 C7 H7C 109.5 . .
H7A C7 H7C 109.5 . .
H7B C7 H7C 109.5 . .
C5 C8 H8A 109.5 . .
C5 C8 H8B 109.5 . .
H8A C8 H8B 109.5 . .
C5 C8 H8C 109.5 . .
H8A C8 H8C 109.5 . .
H8B C8 H8C 109.5 . .
C11 C9 C12 107.9(3) . .
C11 C9 C10 109.6(3) . .
C12 C9 C10 108.5(3) . .
C11 C9 P1 108.3(2) . .
C12 C9 P1 107.1(2) . .
C10 C9 P1 115.3(2) . .
C9 C10 H10A 109.5 . .
C9 C10 H10B 109.5 . .
H10A C10 H10B 109.5 . .
C9 C10 H10C 109.5 . .
H10A C10 H10C 109.5 . .
H10B C10 H10C 109.5 . .
C9 C11 H11A 109.5 . .
C9 C11 H11B 109.5 . .
H11A C11 H11B 109.5 . .
C9 C11 H11C 109.5 . .
H11A C11 H11C 109.5 . .
H11B C11 H11C 109.5 . .
C9 C12 H12A 109.5 . .
C9 C12 H12B 109.5 . .
H12A C12 H12B 109.5 . .
C9 C12 H12C 109.5 . .
H12A C12 H12C 109.5 . .
H12B C12 H12C 109.5 . .

loop_
_geom_bond_atom_site_label_1
_geom_bond_atom_site_label_2
_geom_bond_distance
_geom_bond_site_symmetry_2
Cu1 N1 1.926(4) .
Cu1 I2 2.4126(7) .
Cu1 Cu2 2.5695(5) 2
Cu1 Cu2 2.5695(5) .
Cu2 P1 2.2678(10) .
Cu2 I1 2.6591(5) 7_556
Cu2 I1 2.7124(5) .
Cu2 I2 2.9164(5) .
I1 Cu2 2.6591(5) 7_556
I2 Cu2 2.9164(5) 2
N1 C3 1.357(4) 2
N1 C3 1.357(4) .
P1 C4 1.860(3) .
P1 C9 1.881(3) .
P1 C5 1.883(3) .
C1 C2 1.387(4) .
C1 C2 1.387(4) 2
C1 H1 0.9500 .
C2 C3 1.377(5) .
C2 H2 0.9500 .
C3 C4 1.505(4) .
C4 H4A 0.9900 .
C4 H4B 0.9900 .
C5 C7 1.537(5) .
C5 C8 1.538(5) .
C5 C6 1.542(5) .
C6 H6A 0.9800 .
C6 H6B 0.9800 .
C6 H6C 0.9800 .
C7 H7A 0.9800 .
C7 H7B 0.9800 .
C7 H7C 0.9800 .
C8 H8A 0.9800 .
C8 H8B 0.9800 .
C8 H8C 0.9800 .
C9 C11 1.527(5) .
C9 C12 1.536(5) .
C9 C10 1.537(5) .
C10 H10A 0.9800 .
C10 H10B 0.9800 .
C10 H10C 0.9800 .
C11 H11A 0.9800 .
C11 H11B 0.9800 .
C11 H11C 0.9800 .
C12 H12A 0.9800 .
C12 H12B 0.9800 .
C12 H12C 0.9800 .
